data_2228897
loop_
_publ_author_name
'Wang, Jian-Qiang'
'Tang, Shi-Gui'
'Guo, Cheng'

_publ_section_title
;
 2-Amino-4-(4-fluorophenyl)-6-(naphthalen-1-yl)pyridine-3-carbonitrile
;
_journal_coeditor_code VM2063
_journal_issue 1
_journal_name_full 'Acta Crystallographica Section E'
_journal_page_first o56
_journal_paper_doi 10.1107/S1600536810050804
_journal_volume 67
_journal_year 2011
_chemical_formula_iupac 'C22 H14 F N3'
_chemical_formula_moiety 'C22 H14 F N3'
_chemical_formula_sum 'C22 H14 F N3'
_chemical_formula_weight 339.36
_chemical_melting_point 422.15
_chemical_name_systematic
;
2-Amino-4-(4-fluorophenyl)-6-(naphthalen-1-yl)pyridine-3-carbonitrile
;
_space_group_IT_number 14
_symmetry_cell_setting monoclinic
_symmetry_space_group_name_Hall '-P 2ybc'
_symmetry_space_group_name_H-M 'P 1 21/c 1'
_atom_sites_solution_hydrogens geom
_atom_sites_solution_primary direct
_atom_sites_solution_secondary difmap
_audit_creation_method SHELXL-97
_cell_angle_alpha 90.00
_cell_angle_beta 110.04(3)
_cell_angle_gamma 90.00
_cell_formula_units_Z 4
_cell_length_a 14.531(3)
_cell_length_b 8.0900(16)
_cell_length_c 15.516(3)
_cell_measurement_reflns_used 25
_cell_measurement_temperature 292(2)
_cell_measurement_theta_max 13
_cell_measurement_theta_min 9
_cell_volume 1713.6(7)
_computing_cell_refinement 'CAD-4 Software (Enraf--Nonius, 1985)'
_computing_data_collection 'CAD-4 Software (Enraf--Nonius, 1985)'
_computing_data_reduction 'XCAD4 (Harms & Wocadlo,1995)'
_computing_molecular_graphics 'SHELXTL (Sheldrick, 2008)'
_computing_publication_material 'SHELXTL (Sheldrick, 2008)'
_computing_structure_refinement 'SHELXL97 (Sheldrick, 2008)'
_computing_structure_solution 'SHELXS97 (Sheldrick, 2008)'
_diffrn_ambient_temperature 292(2)
_diffrn_measured_fraction_theta_full 1.000
_diffrn_measured_fraction_theta_max 1.000
_diffrn_measurement_device_type 'Enraf--Nonius CAD-4'
_diffrn_measurement_method \w/2\q
_diffrn_radiation_monochromator graphite
_diffrn_radiation_source 'fine-focus sealed tube'
_diffrn_radiation_type MoK\a
_diffrn_radiation_wavelength 0.71073
_diffrn_reflns_av_R_equivalents 0.0556
_diffrn_reflns_av_sigmaI/netI 0.0424
_diffrn_reflns_limit_h_max 17
_diffrn_reflns_limit_h_min 0
_diffrn_reflns_limit_k_max 9
_diffrn_reflns_limit_k_min 0
_diffrn_reflns_limit_l_max 17
_diffrn_reflns_limit_l_min -18
_diffrn_reflns_number 3274
_diffrn_reflns_theta_full 25.38
_diffrn_reflns_theta_max 25.38
_diffrn_reflns_theta_min 1.49
_diffrn_standards_decay_% 1
_diffrn_standards_interval_count 200
_diffrn_standards_interval_time 120
_diffrn_standards_number 3
_exptl_absorpt_coefficient_mu 0.087
_exptl_absorpt_correction_T_max 0.9914
_exptl_absorpt_correction_T_min 0.9744
_exptl_absorpt_correction_type psi-scan
_exptl_absorpt_process_details '(North <i>et al.</i>, 1968)'
_exptl_crystal_colour colourless
_exptl_crystal_density_diffrn 1.315
_exptl_crystal_density_method 'not measured'
_exptl_crystal_description block
_exptl_crystal_F_000 704
_exptl_crystal_size_max 0.30
_exptl_crystal_size_mid 0.20
_exptl_crystal_size_min 0.10
_refine_diff_density_max 0.195
_refine_diff_density_min -0.285
_refine_ls_extinction_coef 0.016(3)
_refine_ls_extinction_expression Fc^*^=kFc[1+0.001xFc^2^\l^3^/sin(2\q)]^-1/4^
_refine_ls_extinction_method 'SHELXL97 (Sheldrick, 2008)'
_refine_ls_goodness_of_fit_ref 1.000
_refine_ls_hydrogen_treatment constr
_refine_ls_matrix_type full
_refine_ls_number_parameters 236
_refine_ls_number_reflns 3144
_refine_ls_number_restraints 0
_refine_ls_restrained_S_all 1.000
_refine_ls_R_factor_all 0.0994
_refine_ls_R_factor_gt 0.0615
_refine_ls_shift/su_max 0.000
_refine_ls_shift/su_mean 0.000
_refine_ls_structure_factor_coef Fsqd
_refine_ls_weighting_details 'calc w=1/[\s^2^(Fo^2^)+(0.1000P)^2^+0.2000P] where P=(Fo^2^+2Fc^2^)/3'
_refine_ls_weighting_scheme calc
_refine_ls_wR_factor_gt 0.1498
_refine_ls_wR_factor_ref 0.1768
_reflns_number_gt 2046
_reflns_number_total 3144
_reflns_threshold_expression I>2sigma(I)
_cod_data_source_file vm2063.cif
_cod_data_source_block I
_cod_original_cell_volume 1713.6(6)
_cod_original_sg_symbol_H-M 'P 21/c'
_cod_database_code 2228897
_cod_database_fobs_code 2228897

loop_
_symmetry_equiv_pos_as_xyz
'x, y, z'
'-x, y+1/2, -z+1/2'
'-x, -y, -z'
'x, -y-1/2, z-1/2'

loop_
_atom_site_type_symbol
_atom_site_label
_atom_site_fract_x
_atom_site_fract_y
_atom_site_fract_z
_atom_site_U_iso_or_equiv
_atom_site_adp_type
_atom_site_calc_flag
_atom_site_refinement_flags
_atom_site_occupancy
_atom_site_disorder_assembly
_atom_site_disorder_group
F F 0.33760(12) 0.1683(3) 0.00030(15) 0.1049(8) Uani d . 1 . .
N N1 0.91754(14) 0.3544(2) 0.03593(12) 0.0425(5) Uani d . 1 . .
C C1 0.5928(2) 0.2725(4) 0.0869(2) 0.0601(8) Uani d . 1 . .
H H1B 0.6403 0.3032 0.1419 0.072 Uiso calc R 1 . .
N N2 0.87074(16) 0.4912(3) -0.10104(14) 0.0566(6) Uani d . 1 . .
H H2A 0.9316 0.5106 -0.0915 0.068 Uiso calc R 1 . .
H H2B 0.8267 0.5267 -0.1502 0.068 Uiso calc R 1 . .
C C2 0.4983(2) 0.2457(4) 0.0839(2) 0.0700(9) Uani d . 1 . .
H H2C 0.4811 0.2591 0.1360 0.084 Uiso calc R 1 . .
N N3 0.6218(2) 0.4965(4) -0.19941(17) 0.0838(9) Uani d . 1 . .
C C3 0.4303(2) 0.1989(4) 0.0021(3) 0.0694(9) Uani d . 1 . .
C C4 0.4519(2) 0.1766(4) -0.0751(2) 0.0673(9) Uani d . 1 . .
H H4A 0.4039 0.1422 -0.1291 0.081 Uiso calc R 1 . .
C C5 0.54649(19) 0.2056(4) -0.07242(19) 0.0565(7) Uani d . 1 . .
H H5A 0.5622 0.1927 -0.1253 0.068 Uiso calc R 1 . .
C C6 0.61841(18) 0.2543(3) 0.00910(17) 0.0485(6) Uani d . 1 . .
C C7 0.72116(18) 0.2857(3) 0.01511(16) 0.0450(6) Uani d . 1 . .
C C8 0.74512(17) 0.3731(3) -0.05147(15) 0.0453(6) Uani d . 1 . .
C C9 0.84442(17) 0.4055(3) -0.03910(15) 0.0424(6) Uani d . 1 . .
C C10 0.89413(17) 0.2700(3) 0.09979(15) 0.0402(6) Uani d . 1 . .
C C11 0.79866(18) 0.2324(3) 0.09168(16) 0.0457(6) Uani d . 1 . .
H H11A 0.7861 0.1716 0.1373 0.055 Uiso calc R 1 . .
C C12 0.6732(2) 0.4389(4) -0.13286(18) 0.0550(7) Uani d . 1 . .
C C13 0.97766(17) 0.2280(3) 0.18524(15) 0.0404(6) Uani d . 1 . .
C C14 1.06861(17) 0.1664(3) 0.18259(15) 0.0412(6) Uani d . 1 . .
C C15 1.08360(19) 0.1133(3) 0.10156(17) 0.0491(6) Uani d . 1 . .
H H15A 1.0318 0.1182 0.0461 0.059 Uiso calc R 1 . .
C C16 1.1715(2) 0.0555(4) 0.1025(2) 0.0650(8) Uani d . 1 . .
H H16A 1.1792 0.0200 0.0484 0.078 Uiso calc R 1 . .
C C17 1.2509(2) 0.0492(4) 0.1853(2) 0.0746(9) Uani d . 1 . .
H H17A 1.3117 0.0130 0.1856 0.090 Uiso calc R 1 . .
C C18 1.2395(2) 0.0954(4) 0.2644(2) 0.0667(8) Uani d . 1 . .
H H18A 1.2928 0.0899 0.3187 0.080 Uiso calc R 1 . .
C C19 1.14842(18) 0.1521(3) 0.26713(17) 0.0479(6) Uani d . 1 . .
C C20 1.1338(2) 0.1915(4) 0.34944(17) 0.0582(8) Uani d . 1 . .
H H20A 1.1861 0.1836 0.4044 0.070 Uiso calc R 1 . .
C C21 1.0458(2) 0.2407(4) 0.35084(17) 0.0586(8) Uani d . 1 . .
H H21A 1.0369 0.2618 0.4064 0.070 Uiso calc R 1 . .
C C22 0.9674(2) 0.2599(3) 0.26778(17) 0.0504(7) Uani d . 1 . .
H H22A 0.9070 0.2952 0.2691 0.060 Uiso calc R 1 . .

loop_
_atom_site_aniso_label
_atom_site_aniso_U_11
_atom_site_aniso_U_22
_atom_site_aniso_U_33
_atom_site_aniso_U_12
_atom_site_aniso_U_13
_atom_site_aniso_U_23
F 0.0381(10) 0.142(2) 0.1317(18) 0.0019(11) 0.0249(11) 0.0234(15)
N1 0.0410(11) 0.0474(12) 0.0378(11) 0.0010(9) 0.0116(9) 0.0053(9)
C1 0.0453(16) 0.076(2) 0.0558(16) -0.0088(14) 0.0141(13) -0.0064(15)
N2 0.0474(12) 0.0720(16) 0.0473(12) 0.0008(11) 0.0124(10) 0.0190(11)
C2 0.0548(19) 0.089(2) 0.072(2) 0.0004(17) 0.0296(17) -0.0007(18)
N3 0.0727(18) 0.107(2) 0.0574(15) 0.0126(16) 0.0032(13) 0.0246(16)
C3 0.0340(15) 0.081(2) 0.091(2) 0.0045(14) 0.0193(16) 0.0118(19)
C4 0.0428(16) 0.075(2) 0.068(2) -0.0008(15) -0.0019(14) 0.0053(17)
C5 0.0471(16) 0.0647(18) 0.0512(16) -0.0013(13) 0.0084(13) 0.0002(13)
C6 0.0408(14) 0.0529(16) 0.0486(15) -0.0005(12) 0.0110(12) 0.0025(12)
C7 0.0433(14) 0.0493(15) 0.0402(13) -0.0029(11) 0.0114(11) -0.0021(11)
C8 0.0432(14) 0.0498(15) 0.0389(13) 0.0013(11) 0.0089(11) 0.0012(11)
C9 0.0451(14) 0.0452(14) 0.0361(12) 0.0005(11) 0.0129(11) 0.0042(11)
C10 0.0427(14) 0.0390(13) 0.0375(12) 0.0005(11) 0.0122(11) 0.0017(10)
C11 0.0453(14) 0.0523(15) 0.0393(13) -0.0046(12) 0.0141(11) 0.0053(11)
C12 0.0497(15) 0.0654(18) 0.0464(15) 0.0019(14) 0.0119(13) 0.0058(14)
C13 0.0435(13) 0.0395(13) 0.0356(12) -0.0039(11) 0.0101(10) 0.0007(10)
C14 0.0433(14) 0.0362(13) 0.0399(13) -0.0049(11) 0.0088(11) 0.0025(11)
C15 0.0506(15) 0.0503(15) 0.0460(14) 0.0005(12) 0.0162(12) 0.0008(12)
C16 0.0658(19) 0.0667(19) 0.0694(19) 0.0075(16) 0.0320(16) -0.0025(15)
C17 0.0518(18) 0.079(2) 0.091(2) 0.0124(16) 0.0209(18) -0.0018(19)
C18 0.0486(17) 0.067(2) 0.069(2) 0.0051(15) -0.0003(14) 0.0018(16)
C19 0.0459(15) 0.0411(14) 0.0477(15) -0.0033(12) 0.0044(11) 0.0028(11)
C20 0.0617(18) 0.0585(17) 0.0378(14) -0.0053(14) -0.0044(13) -0.0006(12)
C21 0.073(2) 0.0647(18) 0.0340(14) -0.0004(15) 0.0122(13) -0.0050(12)
C22 0.0535(16) 0.0554(16) 0.0408(14) 0.0007(13) 0.0142(12) -0.0001(12)

loop_
_atom_type_symbol
_atom_type_description
_atom_type_scat_dispersion_real
_atom_type_scat_dispersion_imag
_atom_type_scat_source
C C 0.0033 0.0016 'International Tables Vol C Tables 4.2.6.8 and 6.1.1.4'
H H 0.0000 0.0000 'International Tables Vol C Tables 4.2.6.8 and 6.1.1.4'
N N 0.0061 0.0033 'International Tables Vol C Tables 4.2.6.8 and 6.1.1.4'
F F 0.0171 0.0103 'International Tables Vol C Tables 4.2.6.8 and 6.1.1.4'

loop_
_geom_angle_atom_site_label_1
_geom_angle_atom_site_label_2
_geom_angle_atom_site_label_3
_geom_angle_site_symmetry_1
_geom_angle_site_symmetry_3
_geom_angle
_geom_angle_publ_flag
C10 N1 C9 . . 118.1(2) ?
C2 C1 C6 . . 121.1(3) ?
C2 C1 H1B . . 119.4 ?
C6 C1 H1B . . 119.4 ?
C9 N2 H2A . . 120.0 ?
C9 N2 H2B . . 120.0 ?
H2A N2 H2B . . 120.0 ?
C3 C2 C1 . . 118.0(3) ?
C3 C2 H2C . . 121.0 ?
C1 C2 H2C . . 121.0 ?
C4 C3 F . . 119.2(3) ?
C4 C3 C2 . . 123.2(3) ?
F C3 C2 . . 117.6(3) ?
C3 C4 C5 . . 118.8(3) ?
C3 C4 H4A . . 120.6 ?
C5 C4 H4A . . 120.6 ?
C4 C5 C6 . . 120.3(3) ?
C4 C5 H5A . . 119.9 ?
C6 C5 H5A . . 119.9 ?
C1 C6 C5 . . 118.6(2) ?
C1 C6 C7 . . 119.4(2) ?
C5 C6 C7 . . 122.0(2) ?
C8 C7 C11 . . 117.0(2) ?
C8 C7 C6 . . 122.8(2) ?
C11 C7 C6 . . 120.1(2) ?
C7 C8 C9 . . 119.8(2) ?
C7 C8 C12 . . 123.3(2) ?
C9 C8 C12 . . 116.9(2) ?
N2 C9 N1 . . 116.4(2) ?
N2 C9 C8 . . 121.8(2) ?
N1 C9 C8 . . 121.9(2) ?
N1 C10 C11 . . 123.1(2) ?
N1 C10 C13 . . 115.9(2) ?
C11 C10 C13 . . 120.9(2) ?
C10 C11 C7 . . 120.1(2) ?
C10 C11 H11A . . 120.0 ?
C7 C11 H11A . . 120.0 ?
N3 C12 C8 . . 174.6(3) ?
C22 C13 C14 . . 119.6(2) ?
C22 C13 C10 . . 118.2(2) ?
C14 C13 C10 . . 122.1(2) ?
C15 C14 C13 . . 123.9(2) ?
C15 C14 C19 . . 117.9(2) ?
C13 C14 C19 . . 118.1(2) ?
C16 C15 C14 . . 121.8(2) ?
C16 C15 H15A . . 119.1 ?
C14 C15 H15A . . 119.1 ?
C15 C16 C17 . . 119.9(3) ?
C15 C16 H16A . . 120.0 ?
C17 C16 H16A . . 120.0 ?
C18 C17 C16 . . 120.3(3) ?
C18 C17 H17A . . 119.8 ?
C16 C17 H17A . . 119.8 ?
C17 C18 C19 . . 121.7(3) ?
C17 C18 H18A . . 119.1 ?
C19 C18 H18A . . 119.1 ?
C20 C19 C18 . . 122.4(2) ?
C20 C19 C14 . . 119.4(2) ?
C18 C19 C14 . . 118.2(2) ?
C21 C20 C19 . . 121.6(2) ?
C21 C20 H20A . . 119.2 ?
C19 C20 H20A . . 119.2 ?
C20 C21 C22 . . 119.6(2) ?
C20 C21 H21A . . 120.2 ?
C22 C21 H21A . . 120.2 ?
C13 C22 C21 . . 121.7(3) ?
C13 C22 H22A . . 119.2 ?
C21 C22 H22A . . 119.2 ?

loop_
_geom_bond_atom_site_label_1
_geom_bond_atom_site_label_2
_geom_bond_site_symmetry_2
_geom_bond_distance
_geom_bond_publ_flag
F C3 . 1.360(3) ?
N1 C10 . 1.340(3) ?
N1 C9 . 1.344(3) ?
C1 C2 . 1.376(4) ?
C1 C6 . 1.387(4) ?
C1 H1B . 0.9300 ?
N2 C9 . 1.342(3) ?
N2 H2A . 0.8600 ?
N2 H2B . 0.8600 ?
C2 C3 . 1.369(4) ?
C2 H2C . 0.9300 ?
N3 C12 . 1.145(3) ?
C3 C4 . 1.350(4) ?
C4 C5 . 1.381(4) ?
C4 H4A . 0.9300 ?
C5 C6 . 1.393(4) ?
C5 H5A . 0.9300 ?
C6 C7 . 1.486(3) ?
C7 C8 . 1.391(3) ?
C7 C11 . 1.396(3) ?
C8 C9 . 1.413(3) ?
C8 C12 . 1.438(3) ?
C10 C11 . 1.383(3) ?
C10 C13 . 1.498(3) ?
C11 H11A . 0.9300 ?
C13 C22 . 1.364(3) ?
C13 C14 . 1.426(3) ?
C14 C15 . 1.414(3) ?
C14 C19 . 1.427(3) ?
C15 C16 . 1.356(4) ?
C15 H15A . 0.9300 ?
C16 C17 . 1.403(4) ?
C16 H16A . 0.9300 ?
C17 C18 . 1.347(4) ?
C17 H17A . 0.9300 ?
C18 C19 . 1.414(4) ?
C18 H18A . 0.9300 ?
C19 C20 . 1.401(4) ?
C20 C21 . 1.347(4) ?
C20 H20A . 0.9300 ?
C21 C22 . 1.406(4) ?
C21 H21A . 0.9300 ?
C22 H22A . 0.9300 ?

loop_
_geom_hbond_atom_site_label_D
_geom_hbond_atom_site_label_H
_geom_hbond_atom_site_label_A
_geom_hbond_site_symmetry_A
_geom_hbond_distance_DH
_geom_hbond_distance_HA
_geom_hbond_distance_DA
_geom_hbond_angle_DHA
_geom_hbond_publ_flag
C15 H15A N1 . 0.93 2.50 2.997(3) 114 no
N2 H2A N1 3_765 0.86 2.33 3.149(3) 158 yes
C20 H20A F 4_666 0.93 2.50 3.284(4) 142 yes

loop_
_geom_torsion_atom_site_label_1
_geom_torsion_atom_site_label_2
_geom_torsion_atom_site_label_3
_geom_torsion_atom_site_label_4
_geom_torsion_site_symmetry_1
_geom_torsion_site_symmetry_2
_geom_torsion_site_symmetry_3
_geom_torsion_site_symmetry_4
_geom_torsion
_geom_torsion_publ_flag
C6 C1 C2 C3 . . . . 0.7(5) ?
C1 C2 C3 C4 . . . . 0.6(5) ?
C1 C2 C3 F . . . . 178.2(3) ?
F C3 C4 C5 . . . . -179.1(3) ?
C2 C3 C4 C5 . . . . -1.5(5) ?
C3 C4 C5 C6 . . . . 1.1(5) ?
C2 C1 C6 C5 . . . . -1.0(4) ?
C2 C1 C6 C7 . . . . 179.5(3) ?
C4 C5 C6 C1 . . . . 0.1(4) ?
C4 C5 C6 C7 . . . . 179.6(3) ?
C1 C6 C7 C8 . . . . -137.1(3) ?
C5 C6 C7 C8 . . . . 43.4(4) ?
C1 C6 C7 C11 . . . . 40.4(4) ?
C5 C6 C7 C11 . . . . -139.2(3) ?
C11 C7 C8 C9 . . . . -0.7(4) ?
C6 C7 C8 C9 . . . . 176.9(2) ?
C11 C7 C8 C12 . . . . -178.5(2) ?
C6 C7 C8 C12 . . . . -1.0(4) ?
C10 N1 C9 N2 . . . . 179.3(2) ?
C10 N1 C9 C8 . . . . 0.3(4) ?
C7 C8 C9 N2 . . . . -179.1(2) ?
C12 C8 C9 N2 . . . . -1.1(4) ?
C7 C8 C9 N1 . . . . -0.2(4) ?
C12 C8 C9 N1 . . . . 177.9(2) ?
C9 N1 C10 C11 . . . . 0.5(4) ?
C9 N1 C10 C13 . . . . -175.3(2) ?
N1 C10 C11 C7 . . . . -1.3(4) ?
C13 C10 C11 C7 . . . . 174.2(2) ?
C8 C7 C11 C10 . . . . 1.3(4) ?
C6 C7 C11 C10 . . . . -176.3(2) ?
N1 C10 C13 C22 . . . . 131.9(3) ?
C11 C10 C13 C22 . . . . -43.9(3) ?
N1 C10 C13 C14 . . . . -44.0(3) ?
C11 C10 C13 C14 . . . . 140.2(2) ?
C22 C13 C14 C15 . . . . 173.1(2) ?
C10 C13 C14 C15 . . . . -11.0(4) ?
C22 C13 C14 C19 . . . . -4.6(3) ?
C10 C13 C14 C19 . . . . 171.2(2) ?
C13 C14 C15 C16 . . . . -179.9(2) ?
C19 C14 C15 C16 . . . . -2.1(4) ?
C14 C15 C16 C17 . . . . -0.8(4) ?
C15 C16 C17 C18 . . . . 2.1(5) ?
C16 C17 C18 C19 . . . . -0.3(5) ?
C17 C18 C19 C20 . . . . 176.2(3) ?
C17 C18 C19 C14 . . . . -2.6(4) ?
C15 C14 C19 C20 . . . . -175.1(2) ?
C13 C14 C19 C20 . . . . 2.8(3) ?
C15 C14 C19 C18 . . . . 3.8(4) ?
C13 C14 C19 C18 . . . . -178.3(2) ?
C18 C19 C20 C21 . . . . -178.0(3) ?
C14 C19 C20 C21 . . . . 0.8(4) ?
C19 C20 C21 C22 . . . . -2.7(4) ?
C14 C13 C22 C21 . . . . 2.9(4) ?
C10 C13 C22 C21 . . . . -173.1(2) ?
C20 C21 C22 C13 . . . . 0.8(4) ?

loop_
_cod_related_entry_id
_cod_related_entry_database
_cod_related_entry_code
1 ChemSpider 26231331
